data_4325152
loop_
_publ_author_name
'Oliver Kluge'
'Katharina Grummt'
'Ralf Biedermann'
'Harald Krautscheid'

_publ_section_title
;
 Trialkylphosphine-Stabilized Copper(I) Phenylchalcogenolate Complexes -
 Crystal Structures and Copper-Chalcogenolate Bonding
;
_journal_name_full 'Inorganic Chemistry'
_journal_page_first 4742
_journal_page_last 4752
_journal_paper_doi 10.1021/ic102249g
_journal_volume 50
_journal_year 2011
_chemical_formula_moiety 'C60 H101 Cu4 P3 Te4'
_chemical_formula_sum 'C60 H101 Cu4 P3 Te4'
_chemical_formula_weight 1679.88
_chemical_name_common tris(tritertbutylphosphino)-tetrakis(copper-phenyltellurolate)
_chemical_name_systematic
;
tris(\m~3~-phenyltellurido)-(\m~2~-phenyltellurido)
-tris(tritertbutylphosphine)-tetra-copper
and tetrakis(\m~3~-phenyltellurido)-tris(tritertbutylphosphine)-tetra-copper
;
_space_group_IT_number 56
_symmetry_cell_setting orthorhombic
_symmetry_Int_Tables_number 56
_symmetry_space_group_name_Hall '-P 2ab 2ac'
_symmetry_space_group_name_H-M 'P c c n'
_atom_sites_solution_hydrogens geom
_atom_sites_solution_primary direct
_atom_sites_solution_secondary difmap
_audit_creation_method SHELXL-97
_cell_angle_alpha 90.00
_cell_angle_beta 90.00
_cell_angle_gamma 90.00
_cell_formula_units_Z 8
_cell_length_a 18.1425(4)
_cell_length_b 23.7058(6)
_cell_length_c 31.4413(6)
_cell_measurement_reflns_used 70128
_cell_measurement_temperature 180(2)
_cell_measurement_theta_max 27.18
_cell_measurement_theta_min 1.71
_cell_volume 13522.4(5)
_computing_cell_refinement 'STOE X-AREA'
_computing_data_collection 'STOE X-AREA'
_computing_data_reduction 'STOE X-RED'
_computing_structure_refinement 'SHELXL-97 (Sheldrick, 1997)'
_computing_structure_solution 'SIR 92'
_diffrn_ambient_temperature 180(2)
_diffrn_detector 'image plate (34 cm diameter / schwenk)'
_diffrn_detector_area_resol_mean 6.67
_diffrn_detector_type STOE
_diffrn_measured_fraction_theta_full 0.988
_diffrn_measured_fraction_theta_max 0.988
_diffrn_measurement_details ' 257 frames, detector distance = 120 mm'
_diffrn_measurement_device '2-circle goniometer'
_diffrn_measurement_device_type 'STOE IPDS 2T'
_diffrn_measurement_method 'rotation method'
_diffrn_radiation_collimation '0.5 mm diameter, multiple pinhole'
_diffrn_radiation_monochromator 'plane graphite'
_diffrn_radiation_polarisn_norm 0
_diffrn_radiation_type 'Mo K\a'
_diffrn_radiation_wavelength 0.71073
_diffrn_reflns_av_R_equivalents 0.0341
_diffrn_reflns_av_sigmaI/netI 0.0275
_diffrn_reflns_limit_h_max 22
_diffrn_reflns_limit_h_min -22
_diffrn_reflns_limit_k_max 29
_diffrn_reflns_limit_k_min -29
_diffrn_reflns_limit_l_max 37
_diffrn_reflns_limit_l_min -35
_diffrn_reflns_number 93648
_diffrn_reflns_theta_full 26.00
_diffrn_reflns_theta_max 26.00
_diffrn_reflns_theta_min 1.71
_diffrn_source 'sealed X-ray tube, 12 x 0.4 mm long-fine focus'
_diffrn_source_current 40
_diffrn_source_power 2.00
_diffrn_source_voltage 50
_exptl_absorpt_coefficient_mu 3.038
_exptl_absorpt_correction_T_max 0.6820
_exptl_absorpt_correction_T_min 0.5060
_exptl_absorpt_correction_type integration
_exptl_absorpt_process_details 'STOE X-RED'
_exptl_crystal_colour yellow
_exptl_crystal_density_diffrn 1.650
_exptl_crystal_description block
_exptl_crystal_F_000 6640
_exptl_crystal_size_max 0.37
_exptl_crystal_size_mid 0.17
_exptl_crystal_size_min 0.13
_refine_diff_density_max 0.817
_refine_diff_density_min -0.930
_refine_diff_density_rms 0.234
_refine_ls_extinction_method none
_refine_ls_goodness_of_fit_ref 0.971
_refine_ls_hydrogen_treatment constr
_refine_ls_matrix_type full
_refine_ls_number_parameters 629
_refine_ls_number_reflns 13150
_refine_ls_number_restraints 0
_refine_ls_restrained_S_all 0.971
_refine_ls_R_factor_all 0.0507
_refine_ls_R_factor_gt 0.0323
_refine_ls_shift/su_max 0.003
_refine_ls_shift/su_mean 0.000
_refine_ls_structure_factor_coef Fsqd
_refine_ls_weighting_details 'calc w=1/[\s^2^(Fo^2^)+(0.0528P)^2^+0.0000P] where P=(Fo^2^+2Fc^2^)/3'
_refine_ls_weighting_scheme calc
_refine_ls_wR_factor_gt 0.0783
_refine_ls_wR_factor_ref 0.0857
_reflns_number_gt 9856
_reflns_number_total 13150
_reflns_threshold_expression >2sigma(I)
_cod_data_source_file ic102249g_si_002_13.cif
_cod_data_source_block 12
_cod_database_code 4325152

loop_
_symmetry_equiv_pos_as_xyz
'x, y, z'
'-x+1/2, -y+1/2, z'
'x+1/2, -y, -z+1/2'
'-x, y+1/2, -z+1/2'
'-x, -y, -z'
'x-1/2, y-1/2, -z'
'-x-1/2, y, z-1/2'
'x, -y-1/2, z-1/2'

loop_
_atom_site_label
_atom_site_type_symbol
_atom_site_fract_x
_atom_site_fract_y
_atom_site_fract_z
_atom_site_U_iso_or_equiv
_atom_site_adp_type
_atom_site_occupancy
_atom_site_symmetry_multiplicity
_atom_site_calc_flag
_atom_site_refinement_flags
_atom_site_disorder_assembly
_atom_site_disorder_group
Cu1 Cu 0.78439(3) 0.66567(2) 0.491241(18) 0.04925(13) Uani 1 1 d . . .
Cu2 Cu 0.7500 0.7500 0.61855(2) 0.0535(2) Uani 1 2 d S . .
Cu3 Cu 0.7500 0.7500 0.53542(2) 0.04215(16) Uani 1 2 d S . .
Cu1Z Cu 0.69446(3) 0.32443(2) 0.222269(17) 0.04716(13) Uani 1 1 d . . .
Cu2Z Cu 0.7500 0.2500 0.09444(2) 0.04756(18) Uani 1 2 d S . .
Cu3Z Cu 0.7500 0.2500 0.17753(2) 0.04177(16) Uani 1 2 d S . .
Te1 Te 0.784589(16) 0.656753(11) 0.575561(9) 0.04461(8) Uani 1 1 d . . .
Te2 Te 0.654377(16) 0.714386(13) 0.477580(10) 0.04966(8) Uani 1 1 d . . .
Te1Z Te 0.680986(17) 0.330165(12) 0.137674(10) 0.04842(8) Uani 1 1 d . . .
Te2Z Te 0.843035(15) 0.283318(11) 0.239368(9) 0.04256(7) Uani 1 1 d . . .
P1 P 0.83290(7) 0.60278(6) 0.44526(5) 0.0621(4) Uani 1 1 d . . .
P2 P 0.7500 0.7500 0.69203(6) 0.0787(7) Uani 1 2 d S . .
P1Z P 0.65782(6) 0.39522(5) 0.26541(4) 0.0448(3) Uani 1 1 d . . .
P2Z P 0.7500 0.2500 0.02183(6) 0.0765(7) Uani 1 2 d S . .
C1 C 0.8975(3) 0.6506(2) 0.59371(15) 0.0523(11) Uani 1 1 d . . .
C2 C 0.9462(3) 0.6951(2) 0.58902(17) 0.0614(13) Uani 1 1 d . . .
H2 H 0.9313 0.7281 0.5755 0.074 Uiso 1 1 calc R . .
C3 C 1.0181(3) 0.6901(3) 0.6049(2) 0.0807(17) Uani 1 1 d . . .
H3 H 1.0513 0.7197 0.6017 0.097 Uiso 1 1 calc R . .
C4 C 1.0398(4) 0.6410(4) 0.6251(2) 0.094(2) Uani 1 1 d . . .
H4 H 1.0870 0.6383 0.6365 0.113 Uiso 1 1 calc R . .
C5 C 0.9924(4) 0.5966(4) 0.6286(2) 0.101(2) Uani 1 1 d . . .
H5 H 1.0080 0.5633 0.6414 0.121 Uiso 1 1 calc R . .
C6 C 0.9220(3) 0.6011(3) 0.6133(2) 0.0753(16) Uani 1 1 d . . .
H6 H 0.8900 0.5707 0.6159 0.090 Uiso 1 1 calc R . .
C7 C 0.5849(3) 0.6565(2) 0.51109(17) 0.0569(12) Uani 1 1 d . . .
C8 C 0.5833(2) 0.65150(19) 0.55413(17) 0.0545(11) Uani 1 1 d . . .
H8 H 0.6128 0.6749 0.5707 0.065 Uiso 1 1 calc R . .
C9 C 0.5379(3) 0.6117(2) 0.5738(2) 0.0738(16) Uani 1 1 d . . .
H9 H 0.5364 0.6093 0.6033 0.089 Uiso 1 1 calc R . .
C10 C 0.4959(4) 0.5764(3) 0.5497(3) 0.112(3) Uani 1 1 d . . .
H10 H 0.4662 0.5495 0.5627 0.135 Uiso 1 1 calc R . .
C11 C 0.4977(5) 0.5806(4) 0.5067(3) 0.141(4) Uani 1 1 d . . .
H11 H 0.4689 0.5563 0.4905 0.169 Uiso 1 1 calc R . .
C12 C 0.5413(4) 0.6202(4) 0.4866(2) 0.110(3) Uani 1 1 d . . .
H12 H 0.5417 0.6227 0.4571 0.132 Uiso 1 1 calc R . .
C13A C 0.9411(6) 0.6082(4) 0.4419(4) 0.067(3) Uiso 0.540(6) 1 d P A 1
C14A C 0.9790(6) 0.5567(4) 0.4229(4) 0.073(3) Uiso 0.540(6) 1 d P A 1
H14A H 0.9629 0.5234 0.4376 0.109 Uiso 0.540(6) 1 calc PR A 1
H14B H 1.0314 0.5605 0.4259 0.109 Uiso 0.540(6) 1 calc PR A 1
H14C H 0.9666 0.5537 0.3933 0.109 Uiso 0.540(6) 1 calc PR A 1
C15A C 0.9614(5) 0.6042(5) 0.4939(3) 0.058(3) Uiso 0.540(6) 1 d P A 1
H15A H 0.9394 0.6355 0.5086 0.086 Uiso 0.540(6) 1 calc PR A 1
H15B H 1.0139 0.6053 0.4976 0.086 Uiso 0.540(6) 1 calc PR A 1
H15C H 0.9425 0.5696 0.5054 0.086 Uiso 0.540(6) 1 calc PR A 1
C16A C 0.9681(6) 0.6607(4) 0.4177(4) 0.076(3) Uiso 0.540(6) 1 d P A 1
H16A H 0.9449 0.6937 0.4292 0.114 Uiso 0.540(6) 1 calc PR A 1
H16B H 0.9558 0.6571 0.3881 0.114 Uiso 0.540(6) 1 calc PR A 1
H16C H 1.0206 0.6639 0.4206 0.114 Uiso 0.540(6) 1 calc PR A 1
C17A C 0.8033(6) 0.5335(4) 0.4568(3) 0.064(3) Uiso 0.540(6) 1 d P A 1
C18A C 0.7230(8) 0.5365(6) 0.4714(5) 0.077(4) Uiso 0.540(6) 1 d P A 1
H18A H 0.7179 0.5655 0.4925 0.116 Uiso 0.540(6) 1 calc PR A 1
H18B H 0.7087 0.5009 0.4833 0.116 Uiso 0.540(6) 1 calc PR A 1
H18C H 0.6921 0.5451 0.4475 0.116 Uiso 0.540(6) 1 calc PR A 1
C19A C 0.8128(7) 0.4872(4) 0.4229(4) 0.063(3) Uiso 0.540(6) 1 d P A 1
H19A H 0.8634 0.4858 0.4140 0.095 Uiso 0.540(6) 1 calc PR A 1
H19B H 0.7821 0.4956 0.3988 0.095 Uiso 0.540(6) 1 calc PR A 1
H19C H 0.7989 0.4514 0.4347 0.095 Uiso 0.540(6) 1 calc PR A 1
C20A C 0.8450(7) 0.5140(5) 0.4985(4) 0.084(3) Uiso 0.540(6) 1 d P A 1
H20A H 0.8968 0.5107 0.4926 0.126 Uiso 0.540(6) 1 calc PR A 1
H20B H 0.8262 0.4780 0.5075 0.126 Uiso 0.540(6) 1 calc PR A 1
H20C H 0.8374 0.5413 0.5206 0.126 Uiso 0.540(6) 1 calc PR A 1
C21A C 0.8044(6) 0.6232(4) 0.3859(3) 0.064(3) Uiso 0.540(6) 1 d P A 1
C22A C 0.8037(8) 0.6870(6) 0.3792(5) 0.081(4) Uiso 0.540(6) 1 d P A 1
H22A H 0.7785 0.7048 0.4024 0.122 Uiso 0.540(6) 1 calc PR A 1
H22B H 0.7788 0.6956 0.3530 0.122 Uiso 0.540(6) 1 calc PR A 1
H22C H 0.8535 0.7007 0.3778 0.122 Uiso 0.540(6) 1 calc PR A 1
C23A C 0.8442(6) 0.5963(5) 0.3492(4) 0.069(3) Uiso 0.540(6) 1 d P A 1
H23A H 0.8450 0.5561 0.3530 0.104 Uiso 0.540(6) 1 calc PR A 1
H23B H 0.8937 0.6103 0.3479 0.104 Uiso 0.540(6) 1 calc PR A 1
H23C H 0.8191 0.6052 0.3231 0.104 Uiso 0.540(6) 1 calc PR A 1
C24A C 0.7225(6) 0.6060(5) 0.3810(4) 0.077(3) Uiso 0.540(6) 1 d P A 1
H24A H 0.6942 0.6222 0.4038 0.115 Uiso 0.540(6) 1 calc PR A 1
H24B H 0.7184 0.5657 0.3820 0.115 Uiso 0.540(6) 1 calc PR A 1
H24C H 0.7041 0.6195 0.3543 0.115 Uiso 0.540(6) 1 calc PR A 1
C13B C 0.9133(7) 0.5618(6) 0.4752(5) 0.079(4) Uiso 0.460(6) 1 d P A 2
C14B C 0.9610(9) 0.5250(7) 0.4437(6) 0.097(5) Uiso 0.460(6) 1 d P A 2
H14D H 0.9774 0.5481 0.4205 0.145 Uiso 0.460(6) 1 calc PR A 2
H14E H 0.9316 0.4945 0.4329 0.145 Uiso 0.460(6) 1 calc PR A 2
H14F H 1.0029 0.5101 0.4585 0.145 Uiso 0.460(6) 1 calc PR A 2
C15B C 0.9677(7) 0.6240(6) 0.4837(5) 0.062(3) Uiso 0.460(6) 1 d P A 2
H15D H 0.9791 0.6410 0.4568 0.093 Uiso 0.460(6) 1 calc PR A 2
H15E H 1.0126 0.6140 0.4980 0.093 Uiso 0.460(6) 1 calc PR A 2
H15F H 0.9405 0.6502 0.5008 0.093 Uiso 0.460(6) 1 calc PR A 2
C16B C 0.8867(10) 0.5257(7) 0.5123(6) 0.100(5) Uiso 0.460(6) 1 d P A 2
H16D H 0.8577 0.5485 0.5313 0.150 Uiso 0.460(6) 1 calc PR A 2
H16E H 0.9284 0.5108 0.5274 0.150 Uiso 0.460(6) 1 calc PR A 2
H16F H 0.8571 0.4952 0.5017 0.150 Uiso 0.460(6) 1 calc PR A 2
C17B C 0.7558(6) 0.5409(4) 0.4429(4) 0.055(3) Uiso 0.460(6) 1 d P A 2
C18B C 0.7178(9) 0.5335(7) 0.4860(6) 0.072(5) Uiso 0.460(6) 1 d P A 2
H18D H 0.7030 0.5697 0.4967 0.109 Uiso 0.460(6) 1 calc PR A 2
H18E H 0.7513 0.5162 0.5057 0.109 Uiso 0.460(6) 1 calc PR A 2
H18F H 0.6751 0.5100 0.4827 0.109 Uiso 0.460(6) 1 calc PR A 2
C19B C 0.7783(8) 0.4831(5) 0.4270(5) 0.071(4) Uiso 0.460(6) 1 d P A 2
H19D H 0.8023 0.4868 0.3999 0.107 Uiso 0.460(6) 1 calc PR A 2
H19E H 0.7352 0.4599 0.4239 0.107 Uiso 0.460(6) 1 calc PR A 2
H19F H 0.8115 0.4660 0.4470 0.107 Uiso 0.460(6) 1 calc PR A 2
C20B C 0.6937(6) 0.5614(4) 0.4134(4) 0.056(3) Uiso 0.460(6) 1 d P A 2
H20D H 0.6776 0.5981 0.4223 0.084 Uiso 0.460(6) 1 calc PR A 2
H20E H 0.6531 0.5354 0.4147 0.084 Uiso 0.460(6) 1 calc PR A 2
H20F H 0.7117 0.5633 0.3847 0.084 Uiso 0.460(6) 1 calc PR A 2
C21B C 0.8537(6) 0.6235(4) 0.3949(4) 0.056(3) Uiso 0.460(6) 1 d P A 2
C22B C 0.7971(8) 0.6676(7) 0.3813(5) 0.070(4) Uiso 0.460(6) 1 d P A 2
H22D H 0.7491 0.6506 0.3801 0.104 Uiso 0.460(6) 1 calc PR A 2
H22E H 0.8099 0.6820 0.3538 0.104 Uiso 0.460(6) 1 calc PR A 2
H22F H 0.7967 0.6980 0.4016 0.104 Uiso 0.460(6) 1 calc PR A 2
C23B C 0.8632(6) 0.5770(5) 0.3594(4) 0.052(3) Uiso 0.460(6) 1 d P A 2
H23D H 0.8989 0.5497 0.3685 0.079 Uiso 0.460(6) 1 calc PR A 2
H23E H 0.8796 0.5944 0.3335 0.079 Uiso 0.460(6) 1 calc PR A 2
H23F H 0.8168 0.5587 0.3546 0.079 Uiso 0.460(6) 1 calc PR A 2
C24B C 0.9267(9) 0.6564(6) 0.3954(6) 0.094(4) Uiso 0.460(6) 1 d P A 2
H24D H 0.9660 0.6316 0.4038 0.141 Uiso 0.460(6) 1 calc PR A 2
H24E H 0.9233 0.6870 0.4153 0.141 Uiso 0.460(6) 1 calc PR A 2
H24F H 0.9365 0.6710 0.3675 0.141 Uiso 0.460(6) 1 calc PR A 2
C25A C 0.6718(5) 0.7233(4) 0.7109(3) 0.051(2) Uiso 0.50 1 d P B 1
C26A C 0.6133(6) 0.7462(5) 0.6789(4) 0.067(3) Uiso 0.50 1 d P B 1
H26A H 0.6273 0.7359 0.6505 0.101 Uiso 0.50 1 calc PR B 1
H26B H 0.6106 0.7865 0.6811 0.101 Uiso 0.50 1 calc PR B 1
H26C H 0.5660 0.7301 0.6854 0.101 Uiso 0.50 1 calc PR B 1
C27A C 0.6495(6) 0.7397(5) 0.7561(4) 0.076(3) Uiso 0.50 1 d P B 1
H27A H 0.6854 0.7256 0.7759 0.113 Uiso 0.50 1 calc PR B 1
H27B H 0.6022 0.7237 0.7626 0.113 Uiso 0.50 1 calc PR B 1
H27C H 0.6468 0.7800 0.7583 0.113 Uiso 0.50 1 calc PR B 1
C28A C 0.6688(7) 0.6575(5) 0.7068(5) 0.075(3) Uiso 0.50 1 d P B 1
H28A H 0.6828 0.6467 0.6785 0.112 Uiso 0.50 1 calc PR B 1
H28B H 0.6196 0.6447 0.7125 0.112 Uiso 0.50 1 calc PR B 1
H28C H 0.7022 0.6409 0.7269 0.112 Uiso 0.50 1 calc PR B 1
C25B C 0.7212(5) 0.6735(4) 0.7104(3) 0.056(2) Uiso 0.50 1 d P B 2
C26B C 0.7918(6) 0.6387(4) 0.6996(4) 0.064(3) Uiso 0.50 1 d P B 2
H26D H 0.8038 0.6435 0.6701 0.096 Uiso 0.50 1 calc PR B 2
H26E H 0.7829 0.5995 0.7053 0.096 Uiso 0.50 1 calc PR B 2
H26F H 0.8321 0.6517 0.7168 0.096 Uiso 0.50 1 calc PR B 2
C27B C 0.7023(7) 0.6658(5) 0.7571(4) 0.080(3) Uiso 0.50 1 d P B 2
H27D H 0.7409 0.6815 0.7743 0.120 Uiso 0.50 1 calc PR B 2
H27E H 0.6973 0.6263 0.7633 0.120 Uiso 0.50 1 calc PR B 2
H27F H 0.6567 0.6847 0.7633 0.120 Uiso 0.50 1 calc PR B 2
C28B C 0.6590(6) 0.6483(5) 0.6827(4) 0.064(3) Uiso 0.50 1 d P B 2
H28D H 0.6709 0.6531 0.6532 0.096 Uiso 0.50 1 calc PR B 2
H28E H 0.6135 0.6672 0.6889 0.096 Uiso 0.50 1 calc PR B 2
H28F H 0.6540 0.6088 0.6889 0.096 Uiso 0.50 1 calc PR B 2
C29 C 0.6597(5) 0.7947(4) 0.7196(3) 0.058(2) Uiso 0.50 1 d P . 2
C30 C 0.6703(6) 0.8045(5) 0.7672(4) 0.073(3) Uiso 0.50 1 d P C 2
H30A H 0.7179 0.8211 0.7721 0.110 Uiso 0.50 1 calc PR C 2
H30B H 0.6671 0.7692 0.7819 0.110 Uiso 0.50 1 calc PR C 2
H30C H 0.6327 0.8296 0.7774 0.110 Uiso 0.50 1 calc PR C 2
C31 C 0.5842(6) 0.7686(5) 0.7122(4) 0.073(3) Uiso 0.50 1 d P D 2
H31A H 0.5772 0.7623 0.6823 0.110 Uiso 0.50 1 calc PR D 2
H31B H 0.5467 0.7936 0.7226 0.110 Uiso 0.50 1 calc PR D 2
H31C H 0.5811 0.7332 0.7270 0.110 Uiso 0.50 1 calc PR D 2
C32 C 0.6558(6) 0.8524(5) 0.6981(4) 0.071(3) Uiso 0.50 1 d P E 2
H32A H 0.7020 0.8716 0.7016 0.107 Uiso 0.50 1 calc PR E 2
H32B H 0.6172 0.8743 0.7109 0.107 Uiso 0.50 1 calc PR E 2
H32C H 0.6457 0.8475 0.6684 0.107 Uiso 0.50 1 calc PR E 2
C1Z C 0.7540(3) 0.39731(18) 0.12293(15) 0.0605(13) Uani 1 1 d . . .
C2Z C 0.7251(5) 0.4473(2) 0.10688(19) 0.089(2) Uani 1 1 d . . .
H2Z H 0.6747 0.4512 0.1020 0.107 Uiso 1 1 calc R . .
C3Z C 0.7732(9) 0.4913(3) 0.0984(3) 0.153(6) Uani 1 1 d . . .
H3Z H 0.7539 0.5252 0.0885 0.184 Uiso 1 1 calc R . .
C4Z C 0.8454(10) 0.4870(5) 0.1037(4) 0.195(9) Uani 1 1 d . . .
H4Z H 0.8763 0.5170 0.0970 0.234 Uiso 1 1 calc R . .
C5Z C 0.8738(6) 0.4377(4) 0.1190(3) 0.148(4) Uani 1 1 d . . .
H5Z H 0.9244 0.4344 0.1230 0.178 Uiso 1 1 calc R . .
C6Z C 0.8285(4) 0.3926(3) 0.1288(2) 0.0858(19) Uani 1 1 d . . .
H6Z H 0.8486 0.3593 0.1393 0.103 Uiso 1 1 calc R . .
C7Z C 0.9356(3) 0.31153(19) 0.20321(19) 0.0621(13) Uani 1 1 d . . .
C8Z C 0.9629(3) 0.2835(2) 0.16874(18) 0.0617(13) Uani 1 1 d . . .
H8Z H 0.9419 0.2492 0.1610 0.074 Uiso 1 1 calc R . .
C9Z C 1.0209(4) 0.3044(3) 0.1448(3) 0.101(2) Uani 1 1 d . . .
H9Z H 1.0378 0.2849 0.1211 0.121 Uiso 1 1 calc R . .
C10Z C 1.0519(6) 0.3524(4) 0.1562(5) 0.214(8) Uani 1 1 d . . .
H10Z H 1.0914 0.3666 0.1407 0.257 Uiso 1 1 calc R . .
C11Z C 1.0266(7) 0.3809(5) 0.1902(6) 0.274(11) Uani 1 1 d . . .
H11Z H 1.0484 0.4151 0.1971 0.329 Uiso 1 1 calc R . .
C12Z C 0.9681(5) 0.3609(3) 0.2156(4) 0.178(6) Uani 1 1 d . . .
H12Z H 0.9525 0.3803 0.2397 0.213 Uiso 1 1 calc R . .
C13Z C 0.5671(3) 0.4244(2) 0.24391(18) 0.0609(12) Uani 1 1 d . . .
C14Z C 0.5207(3) 0.3738(2) 0.22901(19) 0.0703(15) Uani 1 1 d . . .
H14G H 0.4738 0.3869 0.2190 0.105 Uiso 1 1 calc R . .
H14H H 0.5134 0.3483 0.2524 0.105 Uiso 1 1 calc R . .
H14I H 0.5460 0.3546 0.2064 0.105 Uiso 1 1 calc R . .
C15Z C 0.5814(4) 0.4594(2) 0.2039(2) 0.0781(17) Uani 1 1 d . . .
H15G H 0.6124 0.4385 0.1848 0.117 Uiso 1 1 calc R . .
H15H H 0.6053 0.4940 0.2116 0.117 Uiso 1 1 calc R . .
H15I H 0.5353 0.4676 0.1902 0.117 Uiso 1 1 calc R . .
C16Z C 0.5207(3) 0.4601(3) 0.2753(2) 0.0828(18) Uani 1 1 d . . .
H16G H 0.5501 0.4905 0.2861 0.124 Uiso 1 1 calc R . .
H16H H 0.5047 0.4367 0.2985 0.124 Uiso 1 1 calc R . .
H16I H 0.4785 0.4751 0.2608 0.124 Uiso 1 1 calc R . .
C17Z C 0.7284(3) 0.4550(2) 0.26780(17) 0.0578(12) Uani 1 1 d . . .
C18Z C 0.7935(3) 0.4377(2) 0.29596(19) 0.0702(16) Uani 1 1 d . . .
H18G H 0.8095 0.4005 0.2883 0.105 Uiso 1 1 calc R . .
H18H H 0.7785 0.4381 0.3252 0.105 Uiso 1 1 calc R . .
H18I H 0.8334 0.4639 0.2920 0.105 Uiso 1 1 calc R . .
C19Z C 0.6984(3) 0.5120(2) 0.2837(2) 0.0764(17) Uani 1 1 d . . .
H19G H 0.6744 0.5068 0.3107 0.115 Uiso 1 1 calc R . .
H19H H 0.6637 0.5267 0.2635 0.115 Uiso 1 1 calc R . .
H19I H 0.7385 0.5381 0.2870 0.115 Uiso 1 1 calc R . .
C20Z C 0.7603(3) 0.4619(2) 0.22282(19) 0.0727(16) Uani 1 1 d . . .
H20G H 0.7986 0.4898 0.2233 0.109 Uiso 1 1 calc R . .
H20H H 0.7219 0.4737 0.2038 0.109 Uiso 1 1 calc R . .
H20I H 0.7802 0.4265 0.2134 0.109 Uiso 1 1 calc R . .
C21Z C 0.6413(3) 0.3696(2) 0.32199(16) 0.0571(12) Uani 1 1 d . . .
C22Z C 0.7052(3) 0.3294(2) 0.33398(17) 0.0651(13) Uani 1 1 d . . .
H22G H 0.7503 0.3505 0.3358 0.098 Uiso 1 1 calc R . .
H22H H 0.7100 0.3007 0.3126 0.098 Uiso 1 1 calc R . .
H22I H 0.6950 0.3121 0.3610 0.098 Uiso 1 1 calc R . .
C23Z C 0.5719(3) 0.3324(2) 0.32413(18) 0.0660(14) Uani 1 1 d . . .
H23G H 0.5696 0.3141 0.3513 0.099 Uiso 1 1 calc R . .
H23H H 0.5738 0.3045 0.3020 0.099 Uiso 1 1 calc R . .
H23I H 0.5289 0.3555 0.3204 0.099 Uiso 1 1 calc R . .
C24Z C 0.6339(3) 0.4154(2) 0.35639(18) 0.0718(15) Uani 1 1 d . . .
H24G H 0.5956 0.4413 0.3485 0.108 Uiso 1 1 calc R . .
H24H H 0.6797 0.4353 0.3590 0.108 Uiso 1 1 calc R . .
H24I H 0.6218 0.3980 0.3831 0.108 Uiso 1 1 calc R . .
C25Z C 0.8470(6) 0.2990(5) 0.0105(4) 0.064(3) Uiso 0.50 1 d P . 1
C26Z C 0.8389(9) 0.3628(7) 0.0190(6) 0.102(5) Uiso 0.50 1 d P F 1
H26G H 0.8178 0.3686 0.0466 0.154 Uiso 0.50 1 calc PR F 1
H26H H 0.8073 0.3792 -0.0022 0.154 Uiso 0.50 1 calc PR F 1
H26I H 0.8865 0.3804 0.0178 0.154 Uiso 0.50 1 calc PR F 1
C27Z C 0.8797(8) 0.2931(6) -0.0325(5) 0.096(4) Uiso 0.50 1 d P G 1
H27G H 0.8446 0.3049 -0.0535 0.144 Uiso 0.50 1 calc PR G 1
H27H H 0.8927 0.2543 -0.0373 0.144 Uiso 0.50 1 calc PR G 1
H27I H 0.9231 0.3161 -0.0345 0.144 Uiso 0.50 1 calc PR G 1
C28Z C 0.9025(7) 0.2804(5) 0.0445(5) 0.087(4) Uiso 0.50 1 d P H 1
H28G H 0.8807 0.2844 0.0721 0.130 Uiso 0.50 1 calc PR H 1
H28H H 0.9458 0.3035 0.0427 0.130 Uiso 0.50 1 calc PR H 1
H28I H 0.9156 0.2416 0.0398 0.130 Uiso 0.50 1 calc PR H 1
C29Z C 0.6786(6) 0.3007(5) -0.0055(4) 0.069(3) Uiso 0.50 1 d P . 1
C30Z C 0.6735(8) 0.3583(6) 0.0183(5) 0.075(4) Uiso 0.50 1 d P . 1
H30D H 0.7190 0.3785 0.0150 0.112 Uiso 0.50 1 calc PR . 1
H30E H 0.6645 0.3517 0.0480 0.112 Uiso 0.50 1 calc PR . 1
H30F H 0.6339 0.3802 0.0066 0.112 Uiso 0.50 1 calc PR . 1
C31Z C 0.6073(8) 0.2654(6) -0.0017(5) 0.096(4) Uiso 0.50 1 d P . 1
H31D H 0.6133 0.2305 -0.0169 0.144 Uiso 0.50 1 calc PR . 1
H31E H 0.5668 0.2861 -0.0137 0.144 Uiso 0.50 1 calc PR . 1
H31F H 0.5974 0.2577 0.0277 0.144 Uiso 0.50 1 calc PR . 1
C32Z C 0.6974(7) 0.3186(5) -0.0528(4) 0.075(3) Uiso 0.50 1 d P . 1
H32D H 0.7421 0.3403 -0.0531 0.112 Uiso 0.50 1 calc PR . 1
H32E H 0.6579 0.3409 -0.0641 0.112 Uiso 0.50 1 calc PR . 1
H32F H 0.7038 0.2854 -0.0700 0.112 Uiso 0.50 1 calc PR . 1
C33Z C 0.7389(5) 0.3132(4) -0.0040(3) 0.056(2) Uiso 0.50 1 d P . 2
C34Z C 0.8006(9) 0.3484(7) 0.0150(5) 0.099(5) Uiso 0.50 1 d P . 2
H34A H 0.7971 0.3477 0.0455 0.149 Uiso 0.50 1 calc PR . 2
H34B H 0.7965 0.3866 0.0052 0.149 Uiso 0.50 1 calc PR . 2
H34C H 0.8473 0.3331 0.0064 0.149 Uiso 0.50 1 calc PR . 2
C35Z C 0.7447(8) 0.3144(6) -0.0517(4) 0.084(3) Uiso 0.50 1 d P . 2
H35A H 0.7058 0.2922 -0.0639 0.126 Uiso 0.50 1 calc PR . 2
H35B H 0.7915 0.2992 -0.0603 0.126 Uiso 0.50 1 calc PR . 2
H35C H 0.7407 0.3526 -0.0616 0.126 Uiso 0.50 1 calc PR . 2
C36Z C 0.6612(7) 0.3421(6) 0.0118(5) 0.069(4) Uiso 0.50 1 d P . 2
H36A H 0.6584 0.3409 0.0423 0.104 Uiso 0.50 1 calc PR . 2
H36B H 0.6203 0.3217 0.0000 0.104 Uiso 0.50 1 calc PR . 2
H36C H 0.6593 0.3806 0.0025 0.104 Uiso 0.50 1 calc PR . 2

loop_
_atom_site_aniso_label
_atom_site_aniso_U_11
_atom_site_aniso_U_22
_atom_site_aniso_U_33
_atom_site_aniso_U_23
_atom_site_aniso_U_13
_atom_site_aniso_U_12
Cu1 0.0558(3) 0.0584(3) 0.0336(3) -0.0121(2) -0.0018(2) 0.0034(3)
Cu2 0.0917(6) 0.0455(4) 0.0234(4) 0.000 0.000 -0.0218(4)
Cu3 0.0596(4) 0.0391(3) 0.0278(4) 0.000 0.000 -0.0046(3)
Cu1Z 0.0703(3) 0.0392(3) 0.0320(3) -0.0058(2) 0.0002(2) -0.0054(2)
Cu2Z 0.0604(4) 0.0549(4) 0.0274(4) 0.000 0.000 -0.0202(4)
Cu3Z 0.0569(4) 0.0389(3) 0.0295(4) 0.000 0.000 -0.0065(3)
Te1 0.06082(16) 0.03995(13) 0.03307(16) -0.00068(11) -0.00820(12) -0.00067(12)
Te2 0.05551(16) 0.05791(17) 0.03556(17) 0.00215(12) -0.01013(12) -0.00355(13)
Te1Z 0.06973(18) 0.04333(14) 0.03219(16) 0.00249(11) -0.00659(13) -0.00584(13)
Te2Z 0.04846(14) 0.04214(14) 0.03710(16) -0.00605(11) -0.00154(11) -0.00733(11)
P1 0.0586(7) 0.0724(8) 0.0553(9) -0.0343(7) -0.0075(6) 0.0058(6)
P2 0.164(2) 0.0512(10) 0.0212(10) 0.000 0.000 -0.0071(12)
P1Z 0.0507(6) 0.0442(6) 0.0394(7) -0.0105(5) -0.0021(5) -0.0047(5)
P2Z 0.0700(12) 0.134(2) 0.0251(10) 0.000 0.000 0.0302(13)
C1 0.063(3) 0.058(3) 0.037(3) -0.001(2) -0.007(2) 0.004(2)
C2 0.069(3) 0.065(3) 0.050(3) -0.014(2) 0.002(2) -0.002(2)
C3 0.062(3) 0.104(5) 0.076(4) -0.017(4) 0.003(3) -0.011(3)
C4 0.069(4) 0.145(7) 0.069(5) 0.004(4) -0.012(3) 0.011(4)
C5 0.090(5) 0.122(6) 0.090(6) 0.024(4) -0.027(4) 0.020(4)
C6 0.077(4) 0.077(4) 0.072(4) 0.020(3) -0.020(3) 0.002(3)
C7 0.050(3) 0.066(3) 0.055(3) -0.011(2) 0.005(2) -0.010(2)
C8 0.051(3) 0.055(3) 0.058(3) -0.001(2) 0.010(2) 0.005(2)
C9 0.071(3) 0.067(3) 0.083(4) 0.007(3) 0.028(3) 0.011(3)
C10 0.108(5) 0.096(5) 0.132(8) -0.029(5) 0.061(5) -0.050(4)
C11 0.116(6) 0.175(8) 0.131(8) -0.073(7) 0.050(6) -0.098(6)
C12 0.087(4) 0.165(7) 0.078(5) -0.049(5) 0.025(4) -0.068(5)
C1Z 0.107(4) 0.037(2) 0.038(3) 0.0043(18) 0.008(3) -0.016(2)
C2Z 0.176(7) 0.044(3) 0.048(4) 0.006(2) 0.002(4) 0.010(3)
C3Z 0.354(18) 0.037(3) 0.068(6) 0.017(3) 0.041(9) -0.024(7)
C4Z 0.34(2) 0.099(8) 0.150(11) -0.011(7) 0.096(13) -0.132(12)
C5Z 0.167(9) 0.132(8) 0.146(9) -0.015(6) 0.053(7) -0.091(7)
C6Z 0.092(5) 0.071(4) 0.094(5) -0.003(3) 0.014(4) -0.034(3)
C7Z 0.053(3) 0.045(2) 0.088(4) -0.002(2) 0.011(3) -0.016(2)
C8Z 0.058(3) 0.058(3) 0.069(4) 0.004(2) 0.014(2) -0.003(2)
C9Z 0.092(4) 0.087(4) 0.125(7) 0.016(4) 0.053(4) -0.003(4)
C10Z 0.194(11) 0.108(7) 0.340(19) -0.038(9) 0.195(13) -0.066(7)
C11Z 0.256(14) 0.138(8) 0.43(2) -0.151(12) 0.235(16) -0.156(10)
C12Z 0.126(6) 0.107(6) 0.299(14) -0.109(8) 0.113(8) -0.085(5)
C13Z 0.059(3) 0.060(3) 0.064(4) -0.008(2) -0.009(2) 0.005(2)
C14Z 0.055(3) 0.088(4) 0.068(4) -0.005(3) -0.017(3) -0.005(3)
C15Z 0.092(4) 0.065(3) 0.077(4) 0.006(3) -0.015(3) 0.008(3)
C16Z 0.070(4) 0.086(4) 0.092(5) -0.020(3) -0.003(3) 0.022(3)
C17Z 0.064(3) 0.054(3) 0.055(3) -0.021(2) 0.004(2) -0.014(2)
C18Z 0.062(3) 0.076(3) 0.073(4) -0.036(3) -0.001(3) -0.016(3)
C19Z 0.092(4) 0.051(3) 0.087(5) -0.027(3) 0.010(3) -0.016(3)
C20Z 0.085(4) 0.056(3) 0.077(4) -0.021(3) 0.018(3) -0.025(3)
C21Z 0.062(3) 0.068(3) 0.041(3) -0.015(2) 0.006(2) 0.002(2)
C22Z 0.078(3) 0.082(4) 0.035(3) -0.003(2) -0.003(2) 0.007(3)
C23Z 0.068(3) 0.077(3) 0.054(3) -0.007(3) 0.014(2) -0.009(3)
C24Z 0.080(4) 0.085(4) 0.050(4) -0.023(3) 0.010(3) -0.003(3)

loop_
_atom_type_symbol
_atom_type_description
_atom_type_scat_dispersion_real
_atom_type_scat_dispersion_imag
_atom_type_scat_source
C C 0.0033 0.0016 'International Tables Vol C Tables 4.2.6.8 and 6.1.1.4'
H H 0.0000 0.0000 'International Tables Vol C Tables 4.2.6.8 and 6.1.1.4'
P P 0.1023 0.0942 'International Tables Vol C Tables 4.2.6.8 and 6.1.1.4'
Cu Cu 0.3201 1.2651 'International Tables Vol C Tables 4.2.6.8 and 6.1.1.4'
Te Te -0.5308 1.6751 'International Tables Vol C Tables 4.2.6.8 and 6.1.1.4'

loop_
_exptl_crystal_face_index_h
_exptl_crystal_face_index_k
_exptl_crystal_face_index_l
_exptl_crystal_face_perp_dist
1 0 0 0.0867
-1 0 0 0.0913
0 -1 0 0.0699
0 1 0 0.0660
0 -1 -3 0.2016
-2 -1 -4 0.1638
0 0 1 0.2422

loop_
_geom_angle_atom_site_label_1
_geom_angle_atom_site_label_2
_geom_angle_atom_site_label_3
_geom_angle
_geom_angle_site_symmetry_1
_geom_angle_site_symmetry_3
P1 Cu1 Te1 125.86(5) . .
P1 Cu1 Te2 121.95(4) . .
Te1 Cu1 Te2 101.34(2) . .
P1 Cu1 Te2 112.32(5) . 2_665
Te1 Cu1 Te2 102.224(18) . 2_665
Te2 Cu1 Te2 84.070(18) . 2_665
P2 Cu2 Te1 120.464(15) . 2_665
P2 Cu2 Te1 120.464(15) . .
Te1 Cu2 Te1 119.07(3) 2_665 .
Te1 Cu3 Te1 122.44(3) 2_665 .
Te1 Cu3 Te2 116.236(11) 2_665 .
Te1 Cu3 Te2 102.612(10) . .
Te2 Cu3 Te2 93.39(3) . 2_665
P1Z Cu1Z Te1Z 122.20(4) . .
P1Z Cu1Z Te2Z 120.65(4) . 2_655
Te1Z Cu1Z Te2Z 102.900(19) . 2_655
P1Z Cu1Z Te2Z 114.19(4) . .
Te1Z Cu1Z Te2Z 106.55(2) . .
Te2Z Cu1Z Te2Z 83.100(17) 2_655 .
P2Z Cu2Z Te1Z 120.852(15) . .
Te1Z Cu2Z Te1Z 118.30(3) . 2_655
Te1Z Cu3Z Te1Z 122.33(3) 2_655 .
Te1Z Cu3Z Te2Z 105.110(10) 2_655 .
Te1Z Cu3Z Te2Z 115.832(11) . .
Cu2Z Cu3Z Te2Z 136.217(12) . 2_655
Te2Z Cu3Z Te2Z 87.57(2) . 2_655
C1 Te1 Cu3 114.61(13) . .
C1 Te1 Cu1 105.88(13) . .
Cu3 Te1 Cu1 56.821(19) . .
C1 Te1 Cu2 98.46(12) . .
Cu3 Te1 Cu2 59.24(2) . .
Cu1 Te1 Cu2 116.05(2) . .
C7 Te2 Cu3 104.58(14) . .
C7 Te2 Cu1 99.43(14) . .
Cu3 Te2 Cu1 56.461(13) . .
C7 Te2 Cu1 137.32(13) . 2_665
Cu3 Te2 Cu1 51.313(13) . 2_665
Cu1 Te2 Cu1 93.344(17) . 2_665
C1Z Te1Z Cu3Z 110.69(16) . .
C1Z Te1Z Cu2Z 97.52(14) . .
Cu3Z Te1Z Cu2Z 59.69(2) . .
C1Z Te1Z Cu1Z 101.44(13) . .
Cu3Z Te1Z Cu1Z 55.884(19) . .
Cu2Z Te1Z Cu1Z 115.49(2) . .
C7Z Te2Z Cu3Z 101.55(16) . .
C7Z Te2Z Cu1Z 112.88(13) . 2_655
Cu3Z Te2Z Cu1Z 54.575(13) . 2_655
C7Z Te2Z Cu1Z 121.60(15) . .
Cu3Z Te2Z Cu1Z 52.096(12) . .
Cu1Z Te2Z Cu1Z 92.674(17) 2_655 .
C17A P1 C13A 112.0(4) . .
C21B P1 C13B 114.8(6) . .
C17A P1 C21A 109.8(5) . .
C13A P1 C21A 101.1(4) . .
C21B P1 C17B 109.2(5) . .
C13B P1 C17B 99.8(5) . .
C21B P1 Cu1 119.5(4) . .
C17A P1 Cu1 111.4(3) . .
C13A P1 Cu1 112.3(3) . .
C13B P1 Cu1 107.8(4) . .
C21A P1 Cu1 109.7(3) . .
C17B P1 Cu1 103.4(3) . .
C25A P2 C29 108.7(4) . 2_665
C25B P2 C29 97.7(4) . .
C25A P2 Cu2 110.9(3) . .
C25A P2 Cu2 110.9(3) 2_665 .
C25B P2 Cu2 107.0(3) 2_665 .
C25B P2 Cu2 107.0(3) . .
C29 P2 Cu2 114.0(3) 2_665 .
C29 P2 Cu2 114.0(3) . .
C21Z P1Z C13Z 108.1(2) . .
C21Z P1Z C17Z 107.8(2) . .
C13Z P1Z C17Z 108.9(2) . .
C21Z P1Z Cu1Z 111.76(15) . .
C13Z P1Z Cu1Z 108.08(16) . .
C17Z P1Z Cu1Z 112.15(15) . .
C33Z P2Z C33Z 123.5(7) 2_655 .
C33Z P2Z C29Z 113.9(5) . 2_655
C33Z P2Z C29Z 113.9(5) 2_655 .
C29Z P2Z C29Z 128.1(7) 2_655 .
C33Z P2Z C25Z 107.4(4) . 2_655
C29Z P2Z C25Z 97.9(4) 2_655 2_655
C33Z P2Z C25Z 107.4(4) 2_655 .
C29Z P2Z C25Z 97.9(4) . .
C25Z P2Z C25Z 160.8(6) 2_655 .
C33Z P2Z Cu2Z 118.2(4) 2_655 .
C33Z P2Z Cu2Z 118.2(4) . .
C29Z P2Z Cu2Z 115.9(4) 2_655 .
C29Z P2Z Cu2Z 115.9(4) . .
C25Z P2Z Cu2Z 99.6(3) 2_655 .
C25Z P2Z Cu2Z 99.6(3) . .
C2 C1 C6 119.0(5) . .
C2 C1 Te1 122.2(4) . .
C6 C1 Te1 118.7(4) . .
C1 C2 C3 119.4(5) . .
C4 C3 C2 120.0(6) . .
C5 C4 C3 120.5(6) . .
C4 C5 C6 119.9(7) . .
C5 C6 C1 121.1(6) . .
C8 C7 C12 118.8(5) . .
C8 C7 Te2 123.9(3) . .
C12 C7 Te2 117.2(4) . .
C7 C8 C9 120.8(5) . .
C10 C9 C8 119.9(6) . .
C11 C10 C9 119.8(6) . .
C10 C11 C12 121.4(7) . .
C11 C12 C7 119.3(7) . .
C14A C13A C16A 108.0(9) . .
C14A C13A C15A 103.7(8) . .
C16A C13A C15A 117.2(9) . .
C14A C13A P1 114.8(7) . .
C16A C13A P1 113.4(7) . .
C15A C13A P1 99.4(6) . .
C18A C17A C19A 110.3(10) . .
C18A C17A C20A 102.8(10) . .
C19A C17A C20A 108.1(9) . .
C18A C17A P1 108.0(8) . .
C19A C17A P1 119.1(8) . .
C20A C17A P1 107.3(7) . .
C23A C21A C22A 108.5(10) . .
C23A C21A C24A 105.8(9) . .
C22A C21A C24A 103.8(10) . .
C23A C21A P1 119.4(8) . .
C22A C21A P1 111.9(8) . .
C24A C21A P1 106.1(7) . .
C16B C13B C14B 110.2(12) . .
C16B C13B C15B 121.4(12) . .
C14B C13B C15B 104.2(10) . .
C16B C13B P1 113.8(10) . .
C14B C13B P1 112.0(10) . .
C15B C13B P1 94.2(7) . .
C19B C17B C18B 108.1(10) . .
C19B C17B C20B 106.4(10) . .
C18B C17B C20B 103.9(11) . .
C19B C17B P1 118.7(9) . .
C18B C17B P1 111.2(8) . .
C20B C17B P1 107.4(7) . .
C22B C21B C24B 103.7(11) . .
C22B C21B C23B 110.7(10) . .
C24B C21B C23B 105.5(10) . .
C22B C21B P1 108.0(9) . .
C24B C21B P1 109.2(10) . .
C23B C21B P1 118.7(8) . .
C27A C25A C26A 109.4(8) . .
C27A C25A C28A 108.7(9) . .
C26A C25A C28A 105.6(9) . .
C27A C25A P2 117.5(7) . .
C26A C25A P2 102.6(7) . .
C28A C25A P2 112.3(7) . .
C27B C25B C28B 109.5(9) . .
C27B C25B C26B 109.4(9) . .
C28B C25B C26B 105.8(8) . .
C27B C25B P2 116.9(8) . .
C28B C25B P2 112.6(7) . .
C26B C25B P2 101.8(7) . .
C31 C29 C30 109.1(9) . .
C31 C29 C32 104.8(9) . .
C30 C29 C32 107.7(9) . .
C31 C29 C26B 134.4(9) . 2_665
C30 C29 C26B 98.0(8) . 2_665
C31 C29 P2 115.2(7) . .
C30 C29 P2 112.1(7) . .
C32 C29 P2 107.4(7) . .
C26B C29 P2 85.6(5) 2_665 .
C6Z C1Z C2Z 119.4(6) . .
C6Z C1Z Te1Z 121.8(4) . .
C2Z C1Z Te1Z 118.9(5) . .
C3Z C2Z C1Z 118.2(9) . .
C4Z C3Z C2Z 122.8(10) . .
C3Z C4Z C5Z 118.9(8) . .
C4Z C5Z C6Z 121.0(11) . .
C1Z C6Z C5Z 119.6(8) . .
C8Z C7Z C12Z 119.1(5) . .
C8Z C7Z Te2Z 123.8(3) . .
C12Z C7Z Te2Z 117.1(5) . .
C7Z C8Z C9Z 122.2(6) . .
C10Z C9Z C8Z 119.0(8) . .
C9Z C10Z C11Z 120.3(7) . .
C10Z C11Z C12Z 122.6(7) . .
C7Z C12Z C11Z 116.7(8) . .
C15Z C13Z C14Z 105.4(5) . .
C15Z C13Z C16Z 108.7(5) . .
C14Z C13Z C16Z 108.8(5) . .
C15Z C13Z P1Z 110.0(4) . .
C14Z C13Z P1Z 107.3(3) . .
C16Z C13Z P1Z 116.2(4) . .
C18Z C17Z C20Z 105.7(4) . .
C18Z C17Z C19Z 108.5(4) . .
C20Z C17Z C19Z 109.8(5) . .
C18Z C17Z P1Z 110.0(4) . .
C20Z C17Z P1Z 107.2(3) . .
C19Z C17Z P1Z 115.3(4) . .
C24Z C21Z C23Z 107.5(4) . .
C24Z C21Z C22Z 109.2(4) . .
C23Z C21Z C22Z 104.5(4) . .
C24Z C21Z P1Z 116.5(4) . .
C23Z C21Z P1Z 110.6(3) . .
C22Z C21Z P1Z 107.8(3) . .
C27Z C25Z C28Z 110.1(10) . .
C27Z C25Z C26Z 106.8(11) . .
C28Z C25Z C26Z 103.0(11) . .
C27Z C25Z C31Z 62.3(8) . 2_655
C28Z C25Z C31Z 66.3(8) . 2_655
C26Z C25Z C31Z 157.4(11) . 2_655
C27Z C25Z P2Z 115.4(8) . .
C28Z C25Z P2Z 105.5(8) . .
C26Z C25Z P2Z 115.2(9) . .
C31Z C25Z P2Z 87.3(6) 2_655 .
C31Z C29Z C30Z 112.8(11) . .
C31Z C29Z C32Z 113.4(10) . .
C30Z C29Z C32Z 103.2(10) . .
C31Z C29Z P2Z 100.8(8) . .
C30Z C29Z P2Z 111.4(8) . .
C32Z C29Z P2Z 115.6(8) . .
C35Z C33Z C34Z 109.2(10) . .
C35Z C33Z C36Z 110.7(10) . .
C34Z C33Z C36Z 106.5(10) . .
C35Z C33Z P2Z 118.7(8) . .
C34Z C33Z P2Z 101.9(9) . .
C36Z C33Z P2Z 108.8(8) . .

loop_
_geom_bond_atom_site_label_1
_geom_bond_atom_site_label_2
_geom_bond_distance
_geom_bond_site_symmetry_2
Cu1 P1 2.2556(13) .
Cu1 Te1 2.6595(6) .
Cu1 Te2 2.6612(6) .
Cu1 Te2 3.0827(6) 2_665
Cu2 P2 2.310(2) .
Cu2 Te1 2.6659(5) .
Cu3 Te1 2.6216(4) .
Cu3 Te2 2.6513(6) .
Cu1Z P1Z 2.2579(12) .
Cu1Z Te1Z 2.6744(6) .
Cu1Z Te2Z 2.6975(6) 2_655
Cu1Z Te2Z 2.9163(6) .
Cu2Z P2Z 2.283(2) .
Cu2Z Te1Z 2.6509(5) .
Cu3Z Te1Z 2.5979(5) .
Cu3Z Te2Z 2.6932(6) .
Te1 C1 2.132(5) .
Te2 C7 2.141(5) .
Te1Z C1Z 2.122(5) .
Te2Z C7Z 2.135(5) .
P1 C21B 1.700(12) .
P1 C17A 1.765(10) .
P1 C13A 1.969(10) .
P1 C13B 1.989(14) .
P1 C21A 1.996(11) .
P1 C17B 2.028(11) .
P2 C25A 1.663(9) .
P2 C25B 1.973(10) .
P2 C29 2.136(10) .
P1Z C21Z 1.903(5) .
P1Z C13Z 1.908(5) .
P1Z C17Z 1.911(5) .
P2Z C33Z 1.714(10) .
P2Z C29Z 1.965(12) .
P2Z C25Z 2.139(10) .
C1 C2 1.383(7) .
C1 C6 1.398(7) .
C2 C3 1.402(8) .
C3 C4 1.383(10) .
C4 C5 1.363(10) .
C5 C6 1.370(8) .
C7 C8 1.359(7) .
C7 C12 1.400(7) .
C8 C9 1.397(7) .
C9 C10 1.362(9) .
C10 C11 1.354(12) .
C11 C12 1.380(10) .
C13A C14A 1.524(14) .
C13A C16A 1.539(15) .
C13A C15A 1.680(15) .
C17A C18A 1.528(18) .
C17A C19A 1.540(14) .
C17A C20A 1.582(17) .
C21A C23A 1.505(15) .
C21A C22A 1.528(17) .
C21A C24A 1.548(15) .
C13B C16B 1.53(2) .
C13B C14B 1.58(2) .
C17B C19B 1.514(16) .
C17B C18B 1.53(2) .
C17B C20B 1.538(15) .
C21B C22B 1.526(19) .
C21B C24B 1.537(19) .
C21B C23B 1.578(15) .
C25A C27A 1.529(15) .
C25A C26A 1.561(14) .
C25A C28A 1.565(15) .
C25B C27B 1.521(17) .
C25B C28B 1.545(15) .
C25B C26B 1.562(14) .
C29 C31 1.522(14) .
C29 C30 1.524(16) .
C29 C32 1.527(15) .
C1Z C6Z 1.369(9) .
C1Z C2Z 1.392(7) .
C2Z C3Z 1.385(13) .
C3Z C4Z 1.326(19) .
C4Z C5Z 1.365(18) .
C5Z C6Z 1.382(9) .
C7Z C8Z 1.365(7) .
C7Z C12Z 1.368(8) .
C8Z C9Z 1.385(8) .
C9Z C10Z 1.317(12) .
C10Z C11Z 1.344(14) .
C11Z C12Z 1.410(12) .
C13Z C15Z 1.530(8) .
C13Z C14Z 1.539(7) .
C13Z C16Z 1.550(7) .
C17Z C18Z 1.532(8) .
C17Z C20Z 1.536(7) .
C17Z C19Z 1.542(7) .
C21Z C24Z 1.537(7) .
C21Z C23Z 1.539(7) .
C21Z C22Z 1.547(7) .
C25Z C27Z 1.483(17) .
C25Z C28Z 1.532(16) .
C25Z C26Z 1.542(18) .
C29Z C31Z 1.545(17) .
C29Z C30Z 1.560(18) .
C29Z C32Z 1.585(17) .
C33Z C35Z 1.506(17) .
C33Z C34Z 1.519(18) .
C33Z C36Z 1.645(16) .
